data_7107736
loop_
_publ_author_name
'Weidong Pang'
'Xian-Fu Zhang'
'Jinyuan Zhou'
'Changjiang Yu'
'Erhong Hao'
'Lijuan Jiao'

_publ_section_title
;
 Modulating the singlet oxygen generation property of meso-beta directly
 linked BODIPY dimers
;
_journal_name_full Chem.Commun.
_journal_page_first 5437
_journal_paper_doi 10.1039/c2cc30915g
_journal_volume 48
_journal_year 2012
_chemical_formula_sum 'C25 H18 B2 F4 N4 O'
_chemical_formula_weight 488.05
_chemical_name_systematic
;
?
;
_space_group_IT_number 15
_symmetry_cell_setting monoclinic
_symmetry_space_group_name_Hall '-C 2yc'
_symmetry_space_group_name_H-M 'C 1 2/c 1'
_atom_sites_solution_hydrogens geom
_atom_sites_solution_primary direct
_atom_sites_solution_secondary difmap
_audit_creation_method SHELXL-97
_cell_angle_alpha 90.00
_cell_angle_beta 99.012(6)
_cell_angle_gamma 90.00
_cell_formula_units_Z 8
_cell_length_a 21.151(11)
_cell_length_b 7.492(4)
_cell_length_c 28.471(15)
_cell_measurement_reflns_used 2725
_cell_measurement_temperature 293(2)
_cell_measurement_theta_max 21.26
_cell_measurement_theta_min 2.61
_cell_volume 4456(4)
_computing_cell_refinement 'Bruker SMART'
_computing_data_collection 'Bruker SMART'
_computing_data_reduction 'Bruker SAINT'
_computing_molecular_graphics 'Bruker SHELXTL'
_computing_publication_material 'Bruker SHELXTL'
_computing_structure_refinement 'SHELXL-97 (Sheldrick, 1997)'
_computing_structure_solution 'SHELXS-97 (Sheldrick, 1990)'
_diffrn_ambient_temperature 293(2)
_diffrn_measured_fraction_theta_full 0.996
_diffrn_measured_fraction_theta_max 0.996
_diffrn_measurement_device_type 'CCD area detector'
_diffrn_measurement_method 'phi and omega scans'
_diffrn_radiation_monochromator graphite
_diffrn_radiation_source 'fine-focus sealed tube'
_diffrn_radiation_type MoK\a
_diffrn_radiation_wavelength 0.71073
_diffrn_reflns_av_R_equivalents 0.0958
_diffrn_reflns_av_sigmaI/netI 0.1074
_diffrn_reflns_limit_h_max 25
_diffrn_reflns_limit_h_min -27
_diffrn_reflns_limit_k_max 9
_diffrn_reflns_limit_k_min -9
_diffrn_reflns_limit_l_max 37
_diffrn_reflns_limit_l_min -37
_diffrn_reflns_number 18201
_diffrn_reflns_theta_full 27.68
_diffrn_reflns_theta_max 27.68
_diffrn_reflns_theta_min 1.45
_exptl_absorpt_coefficient_mu 0.113
_exptl_absorpt_correction_T_max 0.9800
_exptl_absorpt_correction_T_min 0.9745
_exptl_absorpt_correction_type multi-scan
_exptl_crystal_density_diffrn 1.455
_exptl_crystal_density_method 'not measured'
_exptl_crystal_F_000 2000
_exptl_crystal_size_max 0.23
_exptl_crystal_size_mid 0.21
_exptl_crystal_size_min 0.18
_refine_diff_density_max 0.317
_refine_diff_density_min -0.276
_refine_diff_density_rms 0.069
_refine_ls_extinction_method none
_refine_ls_goodness_of_fit_ref 1.088
_refine_ls_hydrogen_treatment constr
_refine_ls_matrix_type full
_refine_ls_number_parameters 326
_refine_ls_number_reflns 5186
_refine_ls_number_restraints 0
_refine_ls_restrained_S_all 1.088
_refine_ls_R_factor_all 0.1969
_refine_ls_R_factor_gt 0.0903
_refine_ls_shift/su_max 0.000
_refine_ls_shift/su_mean 0.000
_refine_ls_structure_factor_coef Fsqd
_refine_ls_weighting_details 'calc w=1/[\s^2^(Fo^2^)+(0.1500P)^2^+0.0100P] where P=(Fo^2^+2Fc^2^)/3'
_refine_ls_weighting_scheme calc
_refine_ls_wR_factor_gt 0.2566
_refine_ls_wR_factor_ref 0.3084
_reflns_number_gt 2293
_reflns_number_total 5186
_reflns_threshold_expression >2sigma(I)
_cod_data_source_file c2cc30915g.txt
_cod_data_source_block 110228a_0m
_cod_original_sg_symbol_H-M 'C2/c '
_cod_database_code 7107736

loop_
_symmetry_equiv_pos_as_xyz
'x, y, z'
'-x, y, -z+1/2'
'x+1/2, y+1/2, z'
'-x+1/2, y+1/2, -z+1/2'
'-x, -y, -z'
'x, -y, z-1/2'
'-x+1/2, -y+1/2, -z'
'x+1/2, -y+1/2, z-1/2'

loop_
_atom_site_label
_atom_site_type_symbol
_atom_site_fract_x
_atom_site_fract_y
_atom_site_fract_z
_atom_site_U_iso_or_equiv
_atom_site_adp_type
_atom_site_occupancy
_atom_site_symmetry_multiplicity
_atom_site_calc_flag
_atom_site_refinement_flags
B1 B 0.3397(3) 0.4222(9) 0.0597(2) 0.0581(17) Uani 1 1 d .
C1 C 0.4282(3) 0.3252(8) 0.1244(2) 0.0641(15) Uani 1 1 d .
H1 H 0.4573 0.3008 0.1039 0.077 Uiso 1 1 calc R
F1 F 0.37405(17) 0.5389(5) 0.03685(11) 0.0832(11) Uani 1 1 d .
N1 N 0.3708(2) 0.3924(5) 0.11086(13) 0.0491(10) Uani 1 1 d .
O1 O 0.4602(2) 0.5979(7) 0.42876(15) 0.0965(15) Uani 1 1 d .
B2 B 0.1053(3) 0.3942(8) 0.2457(2) 0.0540(15) Uani 1 1 d .
C2 C 0.4399(3) 0.2950(8) 0.1735(2) 0.0617(15) Uani 1 1 d .
H2 H 0.4770 0.2500 0.1914 0.074 Uiso 1 1 calc R
F2 F 0.33410(18) 0.2614(5) 0.03565(11) 0.0873(11) Uani 1 1 d .
N2 N 0.2733(2) 0.4967(5) 0.06194(14) 0.0541(11) Uani 1 1 d .
C3 C 0.3846(2) 0.3465(7) 0.18941(18) 0.0549(13) Uani 1 1 d .
H3 H 0.3769 0.3398 0.2207 0.066 Uiso 1 1 calc R
F3 F 0.07834(14) 0.2392(4) 0.22585(11) 0.0719(9) Uani 1 1 d .
N3 N 0.17085(18) 0.4238(5) 0.23215(13) 0.0473(10) Uani 1 1 d .
C4 C 0.3419(2) 0.4105(6) 0.15084(16) 0.0463(12) Uani 1 1 d .
F4 F 0.06575(15) 0.5360(5) 0.22959(11) 0.0752(10) Uani 1 1 d .
N4 N 0.11494(19) 0.3827(5) 0.29985(14) 0.0504(10) Uani 1 1 d .
C5 C 0.2796(2) 0.4741(6) 0.14698(16) 0.0453(12) Uani 1 1 d .
C6 C 0.2466(3) 0.5239(6) 0.10243(16) 0.0495(12) Uani 1 1 d .
C7 C 0.1870(3) 0.6033(7) 0.08904(19) 0.0576(14) Uani 1 1 d .
H7 H 0.1586 0.6361 0.1094 0.069 Uiso 1 1 calc R
C8 C 0.1773(3) 0.6248(8) 0.0406(2) 0.0694(16) Uani 1 1 d .
H8 H 0.1416 0.6743 0.0219 0.083 Uiso 1 1 calc R
C9 C 0.2309(3) 0.5583(8) 0.02537(19) 0.0663(16) Uani 1 1 d .
H9 H 0.2372 0.5560 -0.0062 0.080 Uiso 1 1 calc R
C10 C 0.1845(2) 0.4285(6) 0.18826(17) 0.0488(12) Uani 1 1 d .
H10 H 0.1555 0.4018 0.1611 0.059 Uiso 1 1 calc R
C11 C 0.2474(2) 0.4781(6) 0.18809(16) 0.0414(11) Uani 1 1 d .
C12 C 0.2727(2) 0.5086(6) 0.23617(16) 0.0456(12) Uani 1 1 d .
H12 H 0.3140 0.5472 0.2478 0.055 Uiso 1 1 calc R
C13 C 0.2255(2) 0.4710(6) 0.26282(15) 0.0409(11) Uani 1 1 d .
C14 C 0.2269(2) 0.4628(6) 0.31262(16) 0.0425(11) Uani 1 1 d .
C15 C 0.1719(2) 0.4155(6) 0.33013(17) 0.0432(11) Uani 1 1 d .
C16 C 0.1607(3) 0.3776(7) 0.37680(18) 0.0555(13) Uani 1 1 d .
H16 H 0.1906 0.3845 0.4044 0.067 Uiso 1 1 calc R
C17 C 0.0985(3) 0.3295(7) 0.3739(2) 0.0591(14) Uani 1 1 d .
H17 H 0.0774 0.3020 0.3992 0.071 Uiso 1 1 calc R
C18 C 0.0722(3) 0.3290(7) 0.3260(2) 0.0610(14) Uani 1 1 d .
H18 H 0.0304 0.2955 0.3141 0.073 Uiso 1 1 calc R
C19 C 0.2865(2) 0.4943(6) 0.34496(16) 0.0431(11) Uani 1 1 d .
C20 C 0.2888(2) 0.5889(6) 0.38674(15) 0.0471(12) Uani 1 1 d .
H20 H 0.2507 0.6295 0.3953 0.057 Uiso 1 1 calc R
C21 C 0.3453(3) 0.6255(7) 0.41619(17) 0.0566(14) Uani 1 1 d .
H21 H 0.3452 0.6892 0.4442 0.068 Uiso 1 1 calc R
C22 C 0.4013(3) 0.5674(9) 0.4039(2) 0.0678(16) Uani 1 1 d .
C23 C 0.4000(3) 0.4674(8) 0.36254(19) 0.0645(15) Uani 1 1 d .
H23 H 0.4381 0.4248 0.3543 0.077 Uiso 1 1 calc R
C24 C 0.3438(2) 0.4313(7) 0.33406(17) 0.0524(13) Uani 1 1 d .
H24 H 0.3439 0.3631 0.3068 0.063 Uiso 1 1 calc R
C25 C 0.4649(3) 0.7100(12) 0.4689(2) 0.101(2) Uani 1 1 d .
H25A H 0.4477 0.8253 0.4595 0.151 Uiso 1 1 calc R
H25B H 0.5091 0.7221 0.4829 0.151 Uiso 1 1 calc R
H25C H 0.4413 0.6589 0.4918 0.151 Uiso 1 1 calc R

loop_
_atom_site_aniso_label
_atom_site_aniso_U_11
_atom_site_aniso_U_22
_atom_site_aniso_U_33
_atom_site_aniso_U_23
_atom_site_aniso_U_13
_atom_site_aniso_U_12
B1 0.073(5) 0.055(4) 0.050(3) -0.003(3) 0.018(3) -0.009(3)
C1 0.046(3) 0.074(4) 0.074(4) 0.000(3) 0.014(3) 0.002(3)
F1 0.092(3) 0.097(3) 0.065(2) 0.0200(18) 0.0254(19) -0.010(2)
N1 0.054(3) 0.047(2) 0.048(2) 0.0030(19) 0.014(2) -0.003(2)
O1 0.066(3) 0.150(5) 0.069(3) -0.005(3) -0.005(2) -0.013(3)
B2 0.046(3) 0.055(4) 0.061(4) -0.007(3) 0.006(3) 0.013(3)
C2 0.046(3) 0.068(4) 0.071(4) 0.011(3) 0.007(3) 0.005(3)
F2 0.113(3) 0.076(2) 0.071(2) -0.0255(18) 0.008(2) 0.005(2)
N2 0.068(3) 0.049(3) 0.044(2) 0.0008(19) 0.005(2) -0.008(2)
C3 0.055(3) 0.056(3) 0.051(3) 0.008(2) 0.001(3) -0.002(3)
F3 0.0578(19) 0.082(2) 0.078(2) -0.0249(18) 0.0162(16) -0.0176(16)
N3 0.050(2) 0.045(2) 0.047(2) -0.0039(18) 0.009(2) 0.0020(18)
C4 0.056(3) 0.036(3) 0.047(3) 0.000(2) 0.010(2) -0.008(2)
F4 0.065(2) 0.090(2) 0.069(2) 0.0070(18) 0.0078(16) 0.0274(18)
N4 0.046(2) 0.047(2) 0.059(3) 0.001(2) 0.012(2) 0.0038(19)
C5 0.060(3) 0.031(2) 0.044(3) -0.001(2) 0.007(2) -0.008(2)
C6 0.070(3) 0.038(3) 0.041(3) -0.003(2) 0.007(2) -0.005(2)
C7 0.066(4) 0.049(3) 0.056(3) 0.005(2) 0.003(3) 0.001(3)
C8 0.073(4) 0.065(4) 0.065(4) 0.010(3) -0.004(3) 0.006(3)
C9 0.074(4) 0.071(4) 0.049(3) 0.009(3) -0.006(3) -0.008(3)
C10 0.054(3) 0.045(3) 0.047(3) -0.002(2) 0.005(2) 0.003(2)
C11 0.043(3) 0.035(2) 0.045(3) 0.002(2) 0.004(2) 0.004(2)
C12 0.056(3) 0.035(3) 0.045(3) 0.002(2) 0.006(2) 0.003(2)
C13 0.045(3) 0.034(2) 0.043(3) -0.002(2) 0.005(2) 0.003(2)
C14 0.046(3) 0.035(2) 0.048(3) -0.002(2) 0.009(2) 0.002(2)
C15 0.044(3) 0.036(3) 0.050(3) -0.002(2) 0.010(2) 0.002(2)
C16 0.062(4) 0.050(3) 0.055(3) 0.003(2) 0.011(3) 0.007(3)
C17 0.051(3) 0.062(3) 0.067(4) 0.009(3) 0.019(3) 0.011(3)
C18 0.059(3) 0.055(3) 0.071(4) 0.003(3) 0.018(3) 0.007(3)
C19 0.049(3) 0.034(3) 0.048(3) 0.004(2) 0.014(2) 0.007(2)
C20 0.056(3) 0.041(3) 0.045(3) 0.004(2) 0.010(2) 0.004(2)
C21 0.069(4) 0.059(3) 0.042(3) 0.003(2) 0.009(3) -0.007(3)
C22 0.058(4) 0.088(5) 0.056(3) 0.008(3) 0.006(3) -0.004(3)
C23 0.052(3) 0.084(4) 0.060(3) 0.010(3) 0.016(3) 0.014(3)
C24 0.051(3) 0.058(3) 0.048(3) 0.004(2) 0.008(2) 0.006(2)
C25 0.073(5) 0.145(7) 0.080(5) -0.017(5) -0.004(4) -0.025(4)

loop_
_atom_type_symbol
_atom_type_description
_atom_type_scat_dispersion_real
_atom_type_scat_dispersion_imag
_atom_type_scat_source
C C 0.0033 0.0016 'International Tables Vol C Tables 4.2.6.8 and 6.1.1.4'
H H 0.0000 0.0000 'International Tables Vol C Tables 4.2.6.8 and 6.1.1.4'
B B 0.0013 0.0007 'International Tables Vol C Tables 4.2.6.8 and 6.1.1.4'
N N 0.0061 0.0033 'International Tables Vol C Tables 4.2.6.8 and 6.1.1.4'
O O 0.0106 0.0060 'International Tables Vol C Tables 4.2.6.8 and 6.1.1.4'
F F 0.0171 0.0103 'International Tables Vol C Tables 4.2.6.8 and 6.1.1.4'

loop_
_geom_angle_atom_site_label_1
_geom_angle_atom_site_label_2
_geom_angle_atom_site_label_3
_geom_angle
F1 B1 F2 109.4(5)
F1 B1 N1 111.7(5)
F2 B1 N1 109.8(5)
F1 B1 N2 110.4(5)
F2 B1 N2 109.4(5)
N1 B1 N2 106.2(4)
N1 C1 C2 111.5(5)
C1 N1 C4 107.7(4)
C1 N1 B1 125.4(5)
C4 N1 B1 126.5(4)
C22 O1 C25 118.0(5)
F3 B2 F4 108.7(4)
F3 B2 N3 110.8(4)
F4 B2 N3 109.4(5)
F3 B2 N4 110.4(5)
F4 B2 N4 110.9(4)
N3 B2 N4 106.5(4)
C3 C2 C1 104.9(5)
C9 N2 C6 106.6(5)
C9 N2 B1 127.0(5)
C6 N2 B1 126.3(4)
C2 C3 C4 108.5(5)
C10 N3 C13 107.8(4)
C10 N3 B2 126.0(4)
C13 N3 B2 125.8(4)
N1 C4 C5 120.4(4)
N1 C4 C3 107.4(4)
C5 C4 C3 132.1(5)
C18 N4 C15 107.9(4)
C18 N4 B2 126.3(5)
C15 N4 B2 125.6(4)
C4 C5 C6 119.7(5)
C4 C5 C11 120.3(4)
C6 C5 C11 119.8(5)
N2 C6 C7 107.9(4)
N2 C6 C5 120.5(5)
C7 C6 C5 131.6(5)
C8 C7 C6 108.2(5)
C9 C8 C7 105.9(5)
N2 C9 C8 111.4(5)
N3 C10 C11 111.2(4)
C10 C11 C12 105.1(4)
C10 C11 C5 125.0(4)
C12 C11 C5 129.5(4)
C13 C12 C11 107.8(4)
C12 C13 N3 108.2(4)
C12 C13 C14 131.2(4)
N3 C13 C14 120.4(4)
C15 C14 C13 119.1(4)
C15 C14 C19 120.5(4)
C13 C14 C19 120.4(4)
C14 C15 N4 121.3(4)
C14 C15 C16 131.7(5)
N4 C15 C16 106.9(4)
C17 C16 C15 107.5(5)
C16 C17 C18 107.3(5)
N4 C18 C17 110.3(5)
C20 C19 C24 117.1(5)
C20 C19 C14 122.5(4)
C24 C19 C14 120.3(4)
C21 C20 C19 122.6(5)
C22 C21 C20 119.2(5)
O1 C22 C21 125.4(6)
O1 C22 C23 115.4(5)
C21 C22 C23 119.3(5)
C24 C23 C22 120.7(5)
C23 C24 C19 121.0(5)

loop_
_geom_bond_atom_site_label_1
_geom_bond_atom_site_label_2
_geom_bond_distance
B1 F1 1.365(7)
B1 F2 1.382(7)
B1 N1 1.517(7)
B1 N2 1.522(8)
C1 N1 1.314(6)
C1 C2 1.399(7)
N1 C4 1.381(6)
O1 C22 1.352(6)
O1 C25 1.410(8)
B2 F3 1.376(7)
B2 F4 1.385(6)
B2 N3 1.513(7)
B2 N4 1.525(7)
C2 C3 1.376(7)
N2 C9 1.345(6)
N2 C6 1.377(6)
C3 C4 1.393(6)
N3 C10 1.326(6)
N3 C13 1.381(5)
C4 C5 1.389(7)
N4 C18 1.321(6)
N4 C15 1.390(6)
C5 C6 1.399(6)
C5 C11 1.444(7)
C6 C7 1.393(7)
C7 C8 1.372(7)
C8 C9 1.371(8)
C10 C11 1.382(7)
C11 C12 1.408(6)
C12 C13 1.374(6)
C13 C14 1.415(6)
C14 C15 1.381(6)
C14 C19 1.459(6)
C15 C16 1.415(7)
C16 C17 1.353(7)
C17 C18 1.389(7)
C19 C20 1.379(6)
C19 C24 1.380(7)
C20 C21 1.375(7)
C21 C22 1.359(8)
C22 C23 1.391(8)
C23 C24 1.358(7)
